data_7028455
loop_
_publ_author_name
'Zhang, Jiangwei'
'Huang, Yichao'
'Zhang, Jin'
'She, Shan'
'Hao, Jian'
'Wei, Yongge'

_publ_section_title
;
 A direct anchoring of Anderson-type polyoxometalates in aqueous media
 with tripodal ligands especially containing the carboxyl group.
;
_journal_issue 7
_journal_name_full 'Dalton transactions (Cambridge, England : 2003)'
_journal_page_first 2722
_journal_page_last 2725
_journal_paper_doi 10.1039/c3dt53034e
_journal_volume 43
_journal_year 2014
_chemical_formula_sum 'C64 H140 Cr Mo6 N5 O26'
_chemical_formula_weight 2023.47
_chemical_name_systematic
; 
 ? 
;
_space_group_IT_number 14
_symmetry_cell_setting monoclinic
_symmetry_space_group_name_Hall '-P 2ybc'
_symmetry_space_group_name_H-M 'P 1 21/c 1'
_atom_sites_solution_hydrogens geom
_atom_sites_solution_primary direct
_atom_sites_solution_secondary difmap
_audit_creation_method SHELXL-97
_cell_angle_alpha 90.00
_cell_angle_beta 90.20
_cell_angle_gamma 90.00
_cell_formula_units_Z 4
_cell_length_a 25.3159(8)
_cell_length_b 13.4971(3)
_cell_length_c 24.9443(9)
_cell_measurement_reflns_used 16748
_cell_measurement_temperature 102(2)
_cell_measurement_theta_max 0.902
_cell_measurement_theta_min 0.838
_cell_volume 8523.2(5)
_computing_cell_refinement
;
CrysAlisPro, Agilent Technologies,
Version 1.171.35.11 (release 16-05-2011 CrysAlis171 .NET)
(compiled May 16 2011,17:55:39)
;
_computing_data_collection
;
CrysAlisPro, Agilent Technologies,
Version 1.171.35.11 (release 16-05-2011 CrysAlis171 .NET)
(compiled May 16 2011,17:55:39)
;
_computing_data_reduction
;
CrysAlisPro, Agilent Technologies,
Version 1.171.35.11 (release 16-05-2011 CrysAlis171 .NET)
(compiled May 16 2011,17:55:39)
;
_computing_molecular_graphics
;
O. V. Dolomanov, L. J. Bourhis, R. J. Gildea, J. A. K. Howard and H. Puschmann,
OLEX2: a complete structure solution, refinement and analysis program.
J. Appl. Cryst. (2009). 42, 339-341.
;
_computing_publication_material
;
O. V. Dolomanov, L. J. Bourhis, R. J. Gildea, J. A. K. Howard and H. Puschmann,
OLEX2: a complete structure solution, refinement and analysis program.
J. Appl. Cryst. (2009). 42, 339-341.
;
_computing_structure_refinement
;
XL, G.M. Sheldrick, Acta Cryst.
(2008). A64, 112-122
;
_computing_structure_solution
;
SHELXS, G.M. Sheldrick, Acta Cryst.
(2008). A64, 112-122
;
_diffrn_ambient_temperature 102(2)
_diffrn_detector_area_resol_mean 16.0971
_diffrn_measured_fraction_theta_full 0.994
_diffrn_measured_fraction_theta_max 0.994
_diffrn_measurement_device_type 'Xcalibur, Eos, Gemini'
_diffrn_measurement_method '\w scans'
_diffrn_radiation_monochromator graphite
_diffrn_radiation_source 'fine-focus sealed tube'
_diffrn_radiation_type MoK\a
_diffrn_radiation_wavelength 0.71073
_diffrn_reflns_av_R_equivalents 0.0610
_diffrn_reflns_av_sigmaI/netI 0.0722
_diffrn_reflns_limit_h_max 31
_diffrn_reflns_limit_h_min -31
_diffrn_reflns_limit_k_max 16
_diffrn_reflns_limit_k_min -16
_diffrn_reflns_limit_l_max 26
_diffrn_reflns_limit_l_min -30
_diffrn_reflns_number 56831
_diffrn_reflns_theta_full 26.00
_diffrn_reflns_theta_max 26.00
_diffrn_reflns_theta_min 2.96
_exptl_absorpt_coefficient_mu 1.049
_exptl_absorpt_correction_T_max 0.9024
_exptl_absorpt_correction_T_min 0.8419
_exptl_absorpt_correction_type multi-scan
_exptl_absorpt_process_details
;
CrysAlisPro, Agilent Technologies,
Version 1.171.35.11 (release 16-05-2011 CrysAlis171 .NET)
(compiled May 16 2011,17:55:39)
Empirical absorption correction using spherical harmonics,
 implemented in SCALE3 ABSPACK scaling algorithm.
;
_exptl_crystal_colour pink
_exptl_crystal_density_diffrn 1.577
_exptl_crystal_density_method 'not measured'
_exptl_crystal_description block
_exptl_crystal_F_000 4172
_exptl_crystal_size_max 0.17
_exptl_crystal_size_mid 0.14
_exptl_crystal_size_min 0.10
_refine_diff_density_max 0.847
_refine_diff_density_min -0.894
_refine_diff_density_rms 0.128
_refine_ls_extinction_method none
_refine_ls_goodness_of_fit_ref 1.088
_refine_ls_hydrogen_treatment mixed
_refine_ls_matrix_type full
_refine_ls_number_parameters 941
_refine_ls_number_reflns 16649
_refine_ls_number_restraints 0
_refine_ls_restrained_S_all 1.088
_refine_ls_R_factor_all 0.0498
_refine_ls_R_factor_gt 0.0405
_refine_ls_shift/su_max 0.004
_refine_ls_shift/su_mean 0.001
_refine_ls_structure_factor_coef Fsqd
_refine_ls_weighting_details 'calc w=1/[\s^2^(Fo^2^)+(0.0245P)^2^+3.7038P] where P=(Fo^2^+2Fc^2^)/3'
_refine_ls_weighting_scheme calc
_refine_ls_wR_factor_gt 0.0806
_refine_ls_wR_factor_ref 0.0887
_reflns_number_gt 14924
_reflns_number_total 16649
_reflns_threshold_expression >2sigma(I)
_cod_data_source_file c3dt53034e.txt
_cod_data_source_block compound1
_cod_original_cell_volume 8523.3(5)
_cod_original_sg_symbol_H-M 'P 2(1)/c'
_cod_database_code 7028455

loop_
_symmetry_equiv_pos_as_xyz
'x, y, z'
'-x, y+1/2, -z+1/2'
'-x, -y, -z'
'x, -y-1/2, z-1/2'

loop_
_atom_site_label
_atom_site_type_symbol
_atom_site_fract_x
_atom_site_fract_y
_atom_site_fract_z
_atom_site_U_iso_or_equiv
_atom_site_adp_type
_atom_site_occupancy
_atom_site_symmetry_multiplicity
_atom_site_calc_flag
_atom_site_refinement_flags
Mo1 Mo 0.587890(19) 1.12634(3) 0.426834(19) 0.01525(10) Uani 1 1 d .
Mo2 Mo 0.528763(18) 0.92597(3) 0.375452(19) 0.01444(10) Uani 1 1 d .
Mo3 Mo 0.439885(19) 0.79996(3) 0.44858(2) 0.01761(11) Uani 1 1 d .
Cr1 Cr 0.5000 1.0000 0.5000 0.0100(2) Uani 1 2 d S
O1 O 0.45958(12) 0.9683(2) 0.43456(14) 0.0122(7) Uani 1 1 d .
O2 O 0.43600(12) 1.0323(2) 0.54051(14) 0.0116(7) Uani 1 1 d .
O3 O 0.51119(14) 1.1383(2) 0.47924(15) 0.0158(8) Uani 1 1 d .
O4 O 0.39076(15) 0.8570(3) 0.49918(15) 0.0213(9) Uani 1 1 d .
O5 O 0.50713(14) 0.8091(2) 0.41311(14) 0.0167(8) Uani 1 1 d .
O6 O 0.53787(14) 1.0674(2) 0.37830(15) 0.0168(8) Uani 1 1 d .
O7 O 0.58409(16) 1.2457(2) 0.40487(15) 0.0236(9) Uani 1 1 d .
O8 O 0.64538(15) 1.0818(3) 0.40188(16) 0.0227(9) Uani 1 1 d .
O9 O 0.58920(15) 0.8882(2) 0.35353(15) 0.0205(9) Uani 1 1 d .
O10 O 0.48789(15) 0.9236(2) 0.31992(16) 0.0205(9) Uani 1 1 d .
O11 O 0.39680(16) 0.7943(3) 0.39638(16) 0.0321(11) Uani 1 1 d .
O12 O 0.44517(17) 0.6813(3) 0.47132(16) 0.0305(10) Uani 1 1 d .
C1 C 0.4192(2) 1.0382(4) 0.4193(2) 0.0209(12) Uani 1 1 d .
H1A H 0.3848 1.0033 0.4175 0.025 Uiso 1 1 calc R
H1B H 0.4272 1.0639 0.3830 0.025 Uiso 1 1 calc R
C2 C 0.3976(2) 1.0950(4) 0.5138(2) 0.0196(12) Uani 1 1 d .
H2A H 0.3916 1.1549 0.5358 0.024 Uiso 1 1 calc R
H2B H 0.3636 1.0589 0.5113 0.024 Uiso 1 1 calc R
C3 C 0.4639(2) 1.1897(4) 0.4591(2) 0.0229(13) Uani 1 1 d .
H3A H 0.4711 1.2133 0.4222 0.028 Uiso 1 1 calc R
H3B H 0.4574 1.2487 0.4817 0.028 Uiso 1 1 calc R
C4 C 0.4141(2) 1.1263(4) 0.4583(2) 0.0205(12) Uani 1 1 d .
C5 C 0.3686(2) 1.1928(4) 0.4356(2) 0.0283(14) Uani 1 1 d .
H5A H 0.3787 1.2182 0.4003 0.042 Uiso 1 1 calc R
H5B H 0.3624 1.2485 0.4600 0.042 Uiso 1 1 calc R
H5C H 0.3363 1.1534 0.4324 0.042 Uiso 1 1 calc R
Mo4 Mo -0.082491(19) 1.16138(3) 0.05788(2) 0.01870(11) Uani 1 1 d .
Mo5 Mo 0.024777(19) 1.07958(3) 0.12477(2) 0.01717(11) Uani 1 1 d .
Mo6 Mo 0.10545(2) 0.91533(3) 0.06811(2) 0.02086(11) Uani 1 1 d .
Cr2 Cr 0.0000 1.0000 0.0000 0.0121(2) Uani 1 2 d S
O13 O -0.05961(14) 0.9414(2) -0.03910(15) 0.0165(8) Uani 1 1 d .
O14 O 0.03013(14) 0.8699(2) 0.01752(15) 0.0159(8) Uani 1 1 d .
O15 O -0.03916(13) 1.0078(2) 0.06739(15) 0.0156(8) Uani 1 1 d .
O16 O -0.01302(14) 1.1835(2) 0.08874(15) 0.0180(9) Uani 1 1 d .
O17 O 0.05158(14) 0.9458(2) 0.12007(15) 0.0203(9) Uani 1 1 d .
O18 O 0.12387(14) 0.9135(3) -0.00676(15) 0.0196(9) Uani 1 1 d .
O19 O 0.11794(16) 0.7962(3) 0.08605(16) 0.0303(10) Uani 1 1 d .
O20 O 0.15787(15) 0.9824(3) 0.09141(16) 0.0282(10) Uani 1 1 d .
O21 O 0.07926(15) 1.1439(3) 0.14450(15) 0.0238(9) Uani 1 1 d .
O22 O -0.01250(15) 1.0664(2) 0.18100(16) 0.0215(9) Uani 1 1 d .
O23 O -0.12052(15) 1.1420(3) 0.11354(16) 0.0261(9) Uani 1 1 d .
O24 O -0.09519(16) 1.2800(3) 0.03822(16) 0.0294(10) Uani 1 1 d .
C6 C -0.0876(2) 0.8619(4) -0.0126(2) 0.0201(12) Uani 1 1 d .
H6A H -0.0877 0.8029 -0.0361 0.024 Uiso 1 1 calc R
H6B H -0.1248 0.8822 -0.0069 0.024 Uiso 1 1 calc R
C7 C -0.0065(2) 0.7964(4) 0.0379(2) 0.0205(13) Uani 1 1 d .
H7A H 0.0055 0.7748 0.0738 0.025 Uiso 1 1 calc R
H7B H -0.0058 0.7379 0.0140 0.025 Uiso 1 1 calc R
C8 C -0.0680(2) 0.9193(3) 0.0827(2) 0.0197(13) Uani 1 1 d .
H8A H -0.1059 0.9363 0.0867 0.024 Uiso 1 1 calc R
H8B H -0.0550 0.8965 0.1180 0.024 Uiso 1 1 calc R
C9 C -0.0628(2) 0.8338(4) 0.0421(2) 0.0196(12) Uani 1 1 d .
C10 C -0.0965(2) 0.7470(4) 0.0634(3) 0.0295(14) Uani 1 1 d .
H10A H -0.0829 0.7257 0.0983 0.044 Uiso 1 1 calc R
H10B H -0.0948 0.6915 0.0381 0.044 Uiso 1 1 calc R
H10C H -0.1332 0.7686 0.0673 0.044 Uiso 1 1 calc R
O25 O -0.2464(2) 0.6919(4) 0.4656(2) 0.0670(18) Uani 1 1 d .
N4 N -0.2327(2) 0.7663(4) 0.3858(2) 0.0393(14) Uani 1 1 d .
C59 C -0.2215(3) 0.7021(5) 0.4244(3) 0.055(2) Uani 1 1 d .
H59 H -0.1916 0.6607 0.4195 0.065 Uiso 1 1 calc R
C60 C -0.2794(3) 0.8299(5) 0.3872(3) 0.052(2) Uani 1 1 d .
H60A H -0.2988 0.8185 0.4207 0.078 Uiso 1 1 calc R
H60B H -0.3023 0.8142 0.3566 0.078 Uiso 1 1 calc R
H60C H -0.2685 0.8994 0.3852 0.078 Uiso 1 1 calc R
C61 C -0.1985(3) 0.7763(6) 0.3395(3) 0.064(2) Uani 1 1 d .
H61A H -0.2191 0.7660 0.3067 0.096 Uiso 1 1 calc R
H61B H -0.1702 0.7269 0.3414 0.096 Uiso 1 1 calc R
H61C H -0.1831 0.8429 0.3390 0.096 Uiso 1 1 calc R
O26 O 0.1492(2) 1.0238(4) 0.4019(2) 0.0532(14) Uani 1 1 d .
N5 N 0.1876(2) 1.0146(4) 0.4832(2) 0.0407(14) Uani 1 1 d .
C62 C 0.1508(3) 0.9921(4) 0.4477(3) 0.0381(17) Uani 1 1 d .
H62 H 0.1237 0.9480 0.4586 0.046 Uiso 1 1 calc R
C63 C 0.2325(4) 1.0734(7) 0.4679(4) 0.088(4) Uani 1 1 d .
H63A H 0.2321 1.0840 0.4290 0.131 Uiso 1 1 calc R
H63B H 0.2651 1.0388 0.4780 0.131 Uiso 1 1 calc R
H63C H 0.2311 1.1375 0.4863 0.131 Uiso 1 1 calc R
C64 C 0.1857(4) 0.9753(6) 0.5374(3) 0.071(3) Uani 1 1 d .
H64A H 0.1773 1.0289 0.5625 0.106 Uiso 1 1 calc R
H64B H 0.2200 0.9466 0.5466 0.106 Uiso 1 1 calc R
H64C H 0.1584 0.9240 0.5396 0.106 Uiso 1 1 calc R
N1 N 0.05634(19) 0.8720(3) 0.27880(19) 0.0210(11) Uani 1 1 d .
C11 C 0.0827(2) 0.7717(4) 0.2761(2) 0.0218(13) Uani 1 1 d .
H11A H 0.0603 0.7233 0.2953 0.026 Uiso 1 1 calc R
H11B H 0.1168 0.7756 0.2955 0.026 Uiso 1 1 calc R
C12 C 0.0933(2) 0.7322(4) 0.2204(2) 0.0271(14) Uani 1 1 d .
H12A H 0.0605 0.7363 0.1989 0.032 Uiso 1 1 calc R
H12B H 0.1204 0.7738 0.2027 0.032 Uiso 1 1 calc R
C13 C 0.1121(3) 0.6262(5) 0.2219(3) 0.0400(17) Uani 1 1 d .
H13A H 0.1439 0.6221 0.2448 0.048 Uiso 1 1 calc R
H13B H 0.0843 0.5846 0.2385 0.048 Uiso 1 1 calc R
C14 C 0.1250(3) 0.5853(4) 0.1673(3) 0.0335(16) Uani 1 1 d .
H14A H 0.0942 0.5926 0.1438 0.050 Uiso 1 1 calc R
H14B H 0.1341 0.5150 0.1705 0.050 Uiso 1 1 calc R
H14C H 0.1550 0.6216 0.1522 0.050 Uiso 1 1 calc R
C15 C 0.0474(2) 0.8941(4) 0.3380(2) 0.0265(14) Uani 1 1 d .
H15A H 0.0260 0.8397 0.3535 0.032 Uiso 1 1 calc R
H15B H 0.0820 0.8938 0.3563 0.032 Uiso 1 1 calc R
C16 C 0.0202(3) 0.9909(4) 0.3503(3) 0.0348(16) Uani 1 1 d .
H16A H -0.0125 0.9960 0.3286 0.042 Uiso 1 1 calc R
H16B H 0.0436 1.0465 0.3401 0.042 Uiso 1 1 calc R
C17 C 0.0063(3) 0.9994(5) 0.4092(3) 0.0404(17) Uani 1 1 d .
H17A H -0.0069 1.0673 0.4163 0.048 Uiso 1 1 calc R
H17B H 0.0388 0.9900 0.4307 0.048 Uiso 1 1 calc R
C18 C -0.0353(3) 0.9251(4) 0.4280(3) 0.0389(17) Uani 1 1 d .
H18A H -0.0666 0.9302 0.4052 0.058 Uiso 1 1 calc R
H18B H -0.0449 0.9394 0.4652 0.058 Uiso 1 1 calc R
H18C H -0.0208 0.8578 0.4256 0.058 Uiso 1 1 calc R
C19 C 0.0038(2) 0.8714(4) 0.2482(2) 0.0243(13) Uani 1 1 d .
H19A H -0.0116 0.9387 0.2497 0.029 Uiso 1 1 calc R
H19B H 0.0112 0.8563 0.2101 0.029 Uiso 1 1 calc R
C20 C -0.0365(2) 0.7987(4) 0.2685(3) 0.0316(15) Uani 1 1 d .
H20A H -0.0509 0.8225 0.3031 0.038 Uiso 1 1 calc R
H20B H -0.0193 0.7338 0.2749 0.038 Uiso 1 1 calc R
C21 C -0.0817(3) 0.7857(4) 0.2285(3) 0.0343(16) Uani 1 1 d .
H21A H -0.0667 0.7657 0.1935 0.041 Uiso 1 1 calc R
H21B H -0.1047 0.7311 0.2410 0.041 Uiso 1 1 calc R
C22 C -0.1151(2) 0.8767(4) 0.2204(3) 0.0332(15) Uani 1 1 d .
H22A H -0.1456 0.8601 0.1979 0.050 Uiso 1 1 calc R
H22B H -0.0940 0.9281 0.2028 0.050 Uiso 1 1 calc R
H22C H -0.1274 0.9010 0.2552 0.050 Uiso 1 1 calc R
C23 C 0.0904(2) 0.9501(4) 0.2521(2) 0.0268(14) Uani 1 1 d .
H23A H 0.0730 1.0153 0.2566 0.032 Uiso 1 1 calc R
H23B H 0.0917 0.9359 0.2132 0.032 Uiso 1 1 calc R
C24 C 0.1470(2) 0.9581(5) 0.2729(3) 0.0326(15) Uani 1 1 d .
H24A H 0.1465 0.9693 0.3121 0.039 Uiso 1 1 calc R
H24B H 0.1659 0.8952 0.2660 0.039 Uiso 1 1 calc R
C25 C 0.1757(3) 1.0416(5) 0.2461(4) 0.054(2) Uani 1 1 d .
H25A H 0.1565 1.1043 0.2527 0.065 Uiso 1 1 calc R
H25B H 0.1764 1.0299 0.2069 0.065 Uiso 1 1 calc R
C26 C 0.2321(3) 1.0517(6) 0.2665(4) 0.068(3) Uani 1 1 d .
H26A H 0.2481 1.1119 0.2517 0.102 Uiso 1 1 calc R
H26B H 0.2528 0.9939 0.2553 0.102 Uiso 1 1 calc R
H26C H 0.2319 1.0558 0.3057 0.102 Uiso 1 1 calc R
N2 N 0.28082(18) 0.6157(3) 0.49158(19) 0.0197(10) Uani 1 1 d .
C27 C 0.2471(2) 0.5330(4) 0.4674(2) 0.0223(13) Uani 1 1 d .
H27A H 0.2380 0.4861 0.4965 0.027 Uiso 1 1 calc R
H27B H 0.2137 0.5627 0.4545 0.027 Uiso 1 1 calc R
C28 C 0.2711(2) 0.4746(4) 0.4219(2) 0.0305(14) Uani 1 1 d .
H28A H 0.3035 0.4405 0.4344 0.037 Uiso 1 1 calc R
H28B H 0.2811 0.5200 0.3924 0.037 Uiso 1 1 calc R
C29 C 0.2316(3) 0.3989(5) 0.4016(3) 0.0332(16) Uani 1 1 d .
H29A H 0.2014 0.4341 0.3850 0.040 Uiso 1 1 calc R
H29B H 0.2178 0.3605 0.4324 0.040 Uiso 1 1 calc R
C30 C 0.2551(3) 0.3274(5) 0.3607(3) 0.046(2) Uani 1 1 d .
H30A H 0.2678 0.3647 0.3296 0.070 Uiso 1 1 calc R
H30B H 0.2279 0.2801 0.3492 0.070 Uiso 1 1 calc R
H30C H 0.2846 0.2914 0.3770 0.070 Uiso 1 1 calc R
C31 C 0.3360(2) 0.5793(4) 0.5062(2) 0.0246(13) Uani 1 1 d .
H31A H 0.3540 0.5579 0.4729 0.029 Uiso 1 1 calc R
H31B H 0.3562 0.6357 0.5211 0.029 Uiso 1 1 calc R
C32 C 0.3378(2) 0.4944(4) 0.5462(3) 0.0284(14) Uani 1 1 d .
H32A H 0.3251 0.5178 0.5815 0.034 Uiso 1 1 calc R
H32B H 0.3141 0.4405 0.5341 0.034 Uiso 1 1 calc R
C33 C 0.3936(3) 0.4550(5) 0.5518(3) 0.0456(18) Uani 1 1 d .
H33A H 0.4062 0.4334 0.5160 0.055 Uiso 1 1 calc R
H33B H 0.4168 0.5095 0.5639 0.055 Uiso 1 1 calc R
C34 C 0.3987(3) 0.3700(5) 0.5901(3) 0.049(2) Uani 1 1 d .
H34A H 0.3742 0.3170 0.5796 0.074 Uiso 1 1 calc R
H34B H 0.3901 0.3925 0.6264 0.074 Uiso 1 1 calc R
H34C H 0.4350 0.3448 0.5894 0.074 Uiso 1 1 calc R
C35 C 0.2522(2) 0.6522(4) 0.5404(2) 0.0235(13) Uani 1 1 d .
H35A H 0.2460 0.5951 0.5645 0.028 Uiso 1 1 calc R
H35B H 0.2173 0.6776 0.5291 0.028 Uiso 1 1 calc R
C36 C 0.2806(2) 0.7340(4) 0.5724(2) 0.0276(14) Uani 1 1 d .
H36A H 0.3151 0.7089 0.5852 0.033 Uiso 1 1 calc R
H36B H 0.2873 0.7916 0.5488 0.033 Uiso 1 1 calc R
C37 C 0.2475(2) 0.7665(4) 0.6200(2) 0.0267(13) Uani 1 1 d .
H37A H 0.2627 0.8281 0.6350 0.032 Uiso 1 1 calc R
H37B H 0.2114 0.7820 0.6074 0.032 Uiso 1 1 calc R
C38 C 0.2440(3) 0.6896(5) 0.6643(3) 0.0412(18) Uani 1 1 d .
H38A H 0.2262 0.6302 0.6506 0.062 Uiso 1 1 calc R
H38B H 0.2239 0.7167 0.6945 0.062 Uiso 1 1 calc R
H38C H 0.2796 0.6721 0.6763 0.062 Uiso 1 1 calc R
C39 C 0.2883(2) 0.6991(4) 0.4510(2) 0.0261(13) Uani 1 1 d .
H39A H 0.3032 0.6704 0.4178 0.031 Uiso 1 1 calc R
H39B H 0.3147 0.7461 0.4655 0.031 Uiso 1 1 calc R
C40 C 0.2378(2) 0.7580(5) 0.4361(3) 0.0348(15) Uani 1 1 d .
H40A H 0.2082 0.7114 0.4299 0.042 Uiso 1 1 calc R
H40B H 0.2279 0.8023 0.4661 0.042 Uiso 1 1 calc R
C41 C 0.2473(3) 0.8191(5) 0.3858(3) 0.0400(17) Uani 1 1 d .
H41A H 0.2197 0.8707 0.3830 0.048 Uiso 1 1 calc R
H41B H 0.2819 0.8529 0.3888 0.048 Uiso 1 1 calc R
C42 C 0.2468(3) 0.7567(6) 0.3361(3) 0.056(2) Uani 1 1 d .
H42A H 0.2494 0.7995 0.3045 0.083 Uiso 1 1 calc R
H42B H 0.2137 0.7188 0.3346 0.083 Uiso 1 1 calc R
H42C H 0.2768 0.7109 0.3367 0.083 Uiso 1 1 calc R
N3 N 0.43730(18) 0.6392(3) 0.26825(18) 0.0166(10) Uani 1 1 d .
C43 C 0.3972(2) 0.5820(4) 0.2355(2) 0.0208(13) Uani 1 1 d .
H43A H 0.4099 0.5130 0.2315 0.025 Uiso 1 1 calc R
H43B H 0.3956 0.6116 0.1992 0.025 Uiso 1 1 calc R
C44 C 0.3418(2) 0.5796(4) 0.2586(2) 0.0232(13) Uani 1 1 d .
H44A H 0.3431 0.5543 0.2959 0.028 Uiso 1 1 calc R
H44B H 0.3272 0.6476 0.2596 0.028 Uiso 1 1 calc R
C45 C 0.3062(2) 0.5138(4) 0.2252(2) 0.0251(13) Uani 1 1 d .
H45A H 0.3172 0.4439 0.2297 0.030 Uiso 1 1 calc R
H45B H 0.3103 0.5313 0.1869 0.030 Uiso 1 1 calc R
C46 C 0.2481(2) 0.5244(5) 0.2411(3) 0.0404(18) Uani 1 1 d .
H46A H 0.2268 0.4770 0.2206 0.061 Uiso 1 1 calc R
H46B H 0.2361 0.5919 0.2333 0.061 Uiso 1 1 calc R
H46C H 0.2442 0.5110 0.2795 0.061 Uiso 1 1 calc R
C47 C 0.4874(2) 0.6451(4) 0.2352(2) 0.0203(13) Uani 1 1 d .
H47A H 0.4990 0.5766 0.2273 0.024 Uiso 1 1 calc R
H47B H 0.4786 0.6768 0.2006 0.024 Uiso 1 1 calc R
C48 C 0.5334(2) 0.7002(4) 0.2595(2) 0.0214(13) Uani 1 1 d .
H48A H 0.5444 0.6676 0.2932 0.026 Uiso 1 1 calc R
H48B H 0.5228 0.7691 0.2679 0.026 Uiso 1 1 calc R
C49 C 0.5791(2) 0.7008(4) 0.2202(2) 0.0258(14) Uani 1 1 d .
H49A H 0.5686 0.7380 0.1877 0.031 Uiso 1 1 calc R
H49B H 0.5870 0.6319 0.2093 0.031 Uiso 1 1 calc R
C50 C 0.6294(2) 0.7482(5) 0.2439(3) 0.0346(16) Uani 1 1 d .
H50A H 0.6571 0.7502 0.2165 0.052 Uiso 1 1 calc R
H50B H 0.6416 0.7088 0.2745 0.052 Uiso 1 1 calc R
H50C H 0.6215 0.8158 0.2559 0.052 Uiso 1 1 calc R
C51 C 0.4477(2) 0.5887(4) 0.3215(2) 0.0270(14) Uani 1 1 d .
H51A H 0.4159 0.5953 0.3443 0.032 Uiso 1 1 calc R
H51B H 0.4771 0.6234 0.3398 0.032 Uiso 1 1 calc R
C52 C 0.4619(3) 0.4777(4) 0.3166(3) 0.0347(16) Uani 1 1 d .
H52A H 0.4291 0.4391 0.3110 0.042 Uiso 1 1 calc R
H52B H 0.4847 0.4679 0.2849 0.042 Uiso 1 1 calc R
C53 C 0.4902(3) 0.4387(5) 0.3662(3) 0.0408(17) Uani 1 1 d .
H53A H 0.4987 0.3678 0.3607 0.049 Uiso 1 1 calc R
H53B H 0.5240 0.4749 0.3705 0.049 Uiso 1 1 calc R
C54 C 0.4595(3) 0.4487(5) 0.4156(3) 0.053(2) Uani 1 1 d .
H54A H 0.4236 0.4239 0.4095 0.080 Uiso 1 1 calc R
H54B H 0.4579 0.5186 0.4260 0.080 Uiso 1 1 calc R
H54C H 0.4763 0.4103 0.4442 0.080 Uiso 1 1 calc R
C55 C 0.4172(2) 0.7426(4) 0.2811(2) 0.0211(12) Uani 1 1 d .
H55A H 0.3842 0.7363 0.3021 0.025 Uiso 1 1 calc R
H55B H 0.4435 0.7760 0.3042 0.025 Uiso 1 1 calc R
C56 C 0.4063(3) 0.8085(4) 0.2332(2) 0.0314(16) Uani 1 1 d .
H56A H 0.3858 0.7715 0.2060 0.038 Uiso 1 1 calc R
H56B H 0.4400 0.8297 0.2167 0.038 Uiso 1 1 calc R
C57 C 0.3747(3) 0.9002(4) 0.2519(3) 0.0398(19) Uani 1 1 d .
H57A H 0.3390 0.8793 0.2634 0.048 Uiso 1 1 calc R
H57B H 0.3927 0.9306 0.2830 0.048 Uiso 1 1 calc R
C58 C 0.3699(3) 0.9741(5) 0.2086(4) 0.059(2) Uani 1 1 d .
H58A H 0.3575 0.9416 0.1759 0.089 Uiso 1 1 calc R
H58B H 0.4045 1.0046 0.2020 0.089 Uiso 1 1 calc R
H58C H 0.3446 1.0254 0.2193 0.089 Uiso 1 1 calc R

loop_
_atom_site_aniso_label
_atom_site_aniso_U_11
_atom_site_aniso_U_22
_atom_site_aniso_U_33
_atom_site_aniso_U_23
_atom_site_aniso_U_13
_atom_site_aniso_U_12
Mo1 0.0211(2) 0.0144(2) 0.0102(2) -0.00155(17) 0.0040(2) -0.00535(19)
Mo2 0.0209(2) 0.0126(2) 0.0099(2) -0.00126(17) 0.0039(2) -0.00369(18)
Mo3 0.0249(3) 0.0156(2) 0.0123(2) -0.00470(18) 0.0051(2) -0.00813(19)
Cr1 0.0158(6) 0.0076(5) 0.0065(6) -0.0003(4) 0.0013(5) -0.0016(5)
O1 0.0133(18) 0.0119(15) 0.011(2) 0.0012(14) -0.0018(15) 0.0010(13)
O2 0.0076(17) 0.0147(16) 0.013(2) -0.0001(14) 0.0005(15) 0.0019(14)
O3 0.023(2) 0.0101(16) 0.014(2) 0.0030(14) -0.0015(16) -0.0005(15)
O4 0.026(2) 0.024(2) 0.014(2) -0.0005(16) 0.0066(18) -0.0109(17)
O5 0.022(2) 0.0146(17) 0.014(2) -0.0019(14) 0.0033(16) -0.0034(15)
O6 0.023(2) 0.0130(16) 0.014(2) 0.0008(15) 0.0007(17) -0.0028(15)
O7 0.034(2) 0.0157(18) 0.022(2) 0.0003(16) 0.0063(19) -0.0077(17)
O8 0.024(2) 0.023(2) 0.022(2) -0.0059(17) 0.0064(18) -0.0072(17)
O9 0.022(2) 0.0175(18) 0.022(2) -0.0027(16) 0.0002(18) -0.0044(17)
O10 0.022(2) 0.0201(18) 0.020(2) -0.0019(16) -0.0020(18) -0.0071(16)
O11 0.027(2) 0.055(3) 0.014(2) -0.0130(19) 0.0019(19) -0.012(2)
O12 0.050(3) 0.0152(18) 0.026(2) -0.0073(17) 0.018(2) -0.0139(19)
C1 0.025(3) 0.021(3) 0.017(3) 0.000(2) 0.000(3) -0.003(2)
C2 0.022(3) 0.018(3) 0.019(3) 0.002(2) 0.000(3) 0.004(2)
C3 0.035(3) 0.015(2) 0.019(3) 0.008(2) 0.005(3) 0.003(2)
C4 0.022(3) 0.022(3) 0.017(3) 0.002(2) 0.006(3) 0.000(2)
C5 0.032(3) 0.031(3) 0.022(4) 0.007(3) -0.004(3) 0.008(3)
Mo4 0.0216(2) 0.0154(2) 0.0191(3) -0.00189(19) 0.0026(2) 0.00613(19)
Mo5 0.0206(2) 0.0156(2) 0.0153(3) -0.00175(18) 0.0030(2) 0.00300(19)
Mo6 0.0217(3) 0.0226(2) 0.0183(3) -0.0024(2) 0.0001(2) 0.0091(2)
Cr2 0.0127(6) 0.0100(5) 0.0135(6) 0.0006(5) 0.0019(5) 0.0029(5)
O13 0.0181(19) 0.0126(16) 0.019(2) -0.0005(15) 0.0044(17) 0.0010(15)
O14 0.021(2) 0.0096(16) 0.017(2) 0.0038(14) 0.0052(17) 0.0022(15)
O15 0.0163(19) 0.0128(16) 0.018(2) 0.0010(15) 0.0035(17) -0.0015(14)
O16 0.023(2) 0.0111(16) 0.020(2) 0.0004(15) 0.0063(17) 0.0038(15)
O17 0.029(2) 0.0176(18) 0.015(2) 0.0020(16) 0.0064(18) 0.0084(16)
O18 0.019(2) 0.0224(19) 0.018(2) -0.0007(16) -0.0003(17) 0.0034(16)
O19 0.039(3) 0.031(2) 0.021(2) 0.0054(18) -0.002(2) 0.0178(19)
O20 0.018(2) 0.042(2) 0.024(2) -0.0069(19) -0.0006(18) 0.0108(19)
O21 0.019(2) 0.028(2) 0.025(2) -0.0077(17) 0.0007(18) 0.0036(17)
O22 0.027(2) 0.0188(18) 0.019(2) 0.0003(16) 0.0031(18) 0.0070(16)
O23 0.022(2) 0.032(2) 0.025(3) -0.0061(18) 0.0066(18) 0.0065(18)
O24 0.042(3) 0.0206(19) 0.025(2) -0.0003(17) -0.004(2) 0.0097(19)
C6 0.019(3) 0.014(2) 0.027(3) -0.002(2) 0.001(3) -0.007(2)
C7 0.025(3) 0.013(2) 0.023(3) 0.002(2) 0.007(3) 0.001(2)
C8 0.018(3) 0.018(3) 0.023(3) 0.001(2) 0.004(2) -0.005(2)
C9 0.022(3) 0.020(3) 0.017(3) 0.001(2) 0.003(3) -0.007(2)
C10 0.033(3) 0.022(3) 0.033(4) -0.003(3) 0.014(3) -0.005(3)
O25 0.085(4) 0.067(4) 0.049(4) 0.029(3) -0.010(3) -0.030(3)
N4 0.044(3) 0.044(3) 0.031(3) 0.008(3) 0.004(3) 0.006(3)
C59 0.066(6) 0.045(4) 0.052(6) 0.018(4) -0.016(5) -0.005(4)
C60 0.043(4) 0.060(5) 0.053(6) 0.009(4) -0.009(4) 0.012(4)
C61 0.081(6) 0.064(5) 0.047(6) 0.013(4) 0.018(5) 0.019(5)
O26 0.068(4) 0.051(3) 0.041(3) -0.011(3) -0.014(3) 0.017(3)
N5 0.044(4) 0.035(3) 0.042(4) 0.004(3) -0.001(3) -0.005(3)
C62 0.035(4) 0.021(3) 0.058(5) -0.005(3) -0.004(4) -0.001(3)
C63 0.076(7) 0.112(8) 0.075(8) 0.028(6) -0.024(6) -0.060(6)
C64 0.093(7) 0.077(6) 0.042(5) 0.023(5) 0.005(5) 0.022(5)
N1 0.028(3) 0.019(2) 0.016(3) 0.0021(19) 0.000(2) 0.003(2)
C11 0.030(3) 0.019(3) 0.016(3) 0.003(2) 0.007(3) 0.004(3)
C12 0.036(4) 0.023(3) 0.022(3) 0.004(2) 0.003(3) -0.003(3)
C13 0.047(4) 0.037(4) 0.036(4) -0.008(3) 0.009(4) 0.013(3)
C14 0.038(4) 0.033(3) 0.029(4) -0.008(3) 0.002(3) 0.002(3)
C15 0.031(4) 0.026(3) 0.022(3) 0.004(3) 0.003(3) 0.000(3)
C16 0.043(4) 0.022(3) 0.039(4) -0.001(3) 0.008(3) 0.007(3)
C17 0.044(4) 0.044(4) 0.033(4) -0.012(3) -0.008(3) 0.011(3)
C18 0.057(5) 0.036(3) 0.024(4) 0.007(3) 0.009(4) 0.014(3)
C19 0.028(3) 0.022(3) 0.023(3) 0.007(2) -0.004(3) -0.005(3)
C20 0.033(4) 0.035(3) 0.026(4) 0.014(3) -0.009(3) -0.004(3)
C21 0.036(4) 0.029(3) 0.037(4) 0.008(3) -0.002(3) -0.010(3)
C22 0.025(3) 0.046(4) 0.029(4) 0.007(3) 0.003(3) 0.002(3)
C23 0.039(4) 0.016(3) 0.025(3) 0.002(2) 0.010(3) -0.007(3)
C24 0.032(4) 0.039(4) 0.027(4) -0.006(3) 0.000(3) -0.009(3)
C25 0.030(4) 0.031(4) 0.102(8) 0.003(4) 0.005(4) -0.001(3)
C26 0.035(5) 0.063(5) 0.105(8) -0.002(5) 0.006(5) -0.019(4)
N2 0.020(3) 0.022(2) 0.017(3) 0.0008(19) 0.002(2) -0.002(2)
C27 0.019(3) 0.030(3) 0.017(3) 0.000(2) 0.000(2) -0.007(2)
C28 0.034(3) 0.035(3) 0.023(4) -0.005(3) 0.005(3) -0.003(3)
C29 0.032(4) 0.042(4) 0.026(4) -0.014(3) -0.006(3) 0.008(3)
C30 0.061(5) 0.038(4) 0.040(5) -0.016(3) -0.013(4) 0.021(4)
C31 0.019(3) 0.034(3) 0.021(3) 0.000(3) 0.003(3) 0.000(3)
C32 0.029(3) 0.028(3) 0.028(4) -0.001(3) 0.000(3) 0.001(3)
C33 0.042(4) 0.059(4) 0.036(4) 0.007(4) 0.000(4) 0.016(4)
C34 0.055(5) 0.033(4) 0.058(5) -0.002(3) -0.014(4) 0.024(4)
C35 0.024(3) 0.024(3) 0.022(3) 0.000(2) 0.007(3) -0.002(2)
C36 0.031(3) 0.029(3) 0.023(3) -0.003(3) 0.002(3) -0.006(3)
C37 0.025(3) 0.025(3) 0.030(3) -0.006(3) 0.000(3) -0.007(2)
C38 0.049(5) 0.045(4) 0.030(4) -0.006(3) 0.003(3) -0.002(3)
C39 0.027(3) 0.033(3) 0.018(3) 0.005(3) 0.008(3) -0.006(3)
C40 0.027(3) 0.045(4) 0.032(4) 0.010(3) 0.004(3) -0.001(3)
C41 0.043(4) 0.037(4) 0.040(5) 0.014(3) -0.003(4) -0.003(3)
C42 0.070(6) 0.061(5) 0.036(4) 0.006(4) 0.013(4) 0.017(4)
N3 0.025(3) 0.017(2) 0.008(2) -0.0052(18) 0.001(2) -0.004(2)
C43 0.026(3) 0.024(3) 0.012(3) -0.009(2) 0.003(3) -0.005(2)
C44 0.027(3) 0.028(3) 0.015(3) -0.005(2) 0.006(3) -0.002(3)
C45 0.031(3) 0.024(3) 0.020(3) -0.002(2) 0.000(3) -0.002(3)
C46 0.041(4) 0.036(4) 0.044(5) -0.007(3) 0.001(4) -0.006(3)
C47 0.027(3) 0.017(2) 0.017(3) -0.010(2) 0.004(3) -0.005(2)
C48 0.019(3) 0.022(3) 0.023(3) -0.010(2) 0.001(3) 0.001(2)
C49 0.031(3) 0.021(3) 0.025(3) -0.007(2) 0.005(3) -0.004(3)
C50 0.025(3) 0.039(4) 0.040(4) -0.009(3) 0.012(3) -0.009(3)
C51 0.029(3) 0.030(3) 0.023(4) 0.003(3) -0.001(3) -0.004(3)
C52 0.040(4) 0.036(3) 0.028(4) 0.007(3) 0.001(3) 0.010(3)
C53 0.040(4) 0.037(4) 0.045(5) 0.008(3) -0.007(4) -0.003(3)
C54 0.088(6) 0.030(3) 0.043(5) -0.006(3) 0.003(4) 0.016(4)
C55 0.024(3) 0.017(3) 0.023(3) -0.006(2) 0.007(3) -0.002(2)
C56 0.045(4) 0.022(3) 0.027(4) -0.001(3) 0.015(3) -0.011(3)
C57 0.033(4) 0.025(3) 0.061(5) 0.010(3) -0.025(4) 0.001(3)
C58 0.055(5) 0.042(4) 0.081(7) 0.004(4) 0.007(5) -0.003(4)

loop_
_atom_type_symbol
_atom_type_description
_atom_type_scat_dispersion_real
_atom_type_scat_dispersion_imag
_atom_type_scat_source
C C 0.0033 0.0016 'International Tables Vol C Tables 4.2.6.8 and 6.1.1.4'
H H 0.0000 0.0000 'International Tables Vol C Tables 4.2.6.8 and 6.1.1.4'
Cr Cr 0.3209 0.6236 'International Tables Vol C Tables 4.2.6.8 and 6.1.1.4'
Mo Mo -1.6832 0.6857 'International Tables Vol C Tables 4.2.6.8 and 6.1.1.4'
N N 0.0061 0.0033 'International Tables Vol C Tables 4.2.6.8 and 6.1.1.4'
O O 0.0106 0.0060 'International Tables Vol C Tables 4.2.6.8 and 6.1.1.4'

loop_
_geom_angle_atom_site_label_1
_geom_angle_atom_site_label_2
_geom_angle_atom_site_label_3
_geom_angle
_geom_angle_site_symmetry_1
_geom_angle_site_symmetry_3
O8 Mo1 O7 105.41(18) . .
O8 Mo1 O6 100.82(17) . .
O7 Mo1 O6 98.70(16) . .
O8 Mo1 O4 98.73(18) . 3_676
O7 Mo1 O4 102.24(16) . 3_676
O6 Mo1 O4 146.27(15) . 3_676
O8 Mo1 O3 160.16(15) . .
O7 Mo1 O3 93.86(15) . .
O6 Mo1 O3 80.46(14) . .
O4 Mo1 O3 72.06(14) 3_676 .
O8 Mo1 O2 91.45(14) . 3_676
O7 Mo1 O2 161.86(16) . 3_676
O6 Mo1 O2 71.03(13) . 3_676
O4 Mo1 O2 81.30(13) 3_676 3_676
O3 Mo1 O2 70.08(11) . 3_676
O9 Mo2 O10 105.96(18) . .
O9 Mo2 O5 99.66(16) . .
O10 Mo2 O5 101.93(16) . .
O9 Mo2 O6 101.61(16) . .
O10 Mo2 O6 96.85(16) . .
O5 Mo2 O6 146.41(15) . .
O9 Mo2 O2 90.99(15) . 3_676
O10 Mo2 O2 161.31(14) . 3_676
O5 Mo2 O2 82.44(13) . 3_676
O6 Mo2 O2 71.53(14) . 3_676
O9 Mo2 O1 160.06(15) . .
O10 Mo2 O1 93.48(15) . .
O5 Mo2 O1 71.39(13) . .
O6 Mo2 O1 79.96(13) . .
O2 Mo2 O1 70.48(11) 3_676 .
O11 Mo3 O12 105.3(2) . .
O11 Mo3 O5 102.62(18) . .
O12 Mo3 O5 98.28(17) . .
O11 Mo3 O4 96.04(18) . .
O12 Mo3 O4 101.97(17) . .
O5 Mo3 O4 147.69(14) . .
O11 Mo3 O3 160.93(16) . 3_676
O12 Mo3 O3 92.14(16) . 3_676
O5 Mo3 O3 82.09(14) . 3_676
O4 Mo3 O3 72.31(15) . 3_676
O11 Mo3 O1 93.74(16) . .
O12 Mo3 O1 160.15(17) . .
O5 Mo3 O1 71.45(12) . .
O4 Mo3 O1 81.31(13) . .
O3 Mo3 O1 70.00(11) 3_676 .
O3 Cr1 O3 180.0 . 3_676
O3 Cr1 O2 92.53(14) . .
O3 Cr1 O2 87.47(14) 3_676 .
O3 Cr1 O2 87.47(14) . 3_676
O3 Cr1 O2 92.53(14) 3_676 3_676
O2 Cr1 O2 179.998(1) . 3_676
O3 Cr1 O1 93.60(14) . .
O3 Cr1 O1 86.40(14) 3_676 .
O2 Cr1 O1 92.63(14) . .
O2 Cr1 O1 87.37(14) 3_676 .
O3 Cr1 O1 86.40(14) . 3_676
O3 Cr1 O1 93.60(14) 3_676 3_676
O2 Cr1 O1 87.37(14) . 3_676
O2 Cr1 O1 92.63(14) 3_676 3_676
O1 Cr1 O1 180.00(17) . 3_676
C1 O1 Cr1 116.4(3) . .
C1 O1 Mo3 121.4(3) . .
Cr1 O1 Mo3 101.31(13) . .
C1 O1 Mo2 121.3(3) . .
Cr1 O1 Mo2 100.63(13) . .
Mo3 O1 Mo2 90.93(11) . .
C2 O2 Cr1 116.5(3) . .
C2 O2 Mo2 121.7(3) . 3_676
Cr1 O2 Mo2 101.53(13) . 3_676
C2 O2 Mo1 120.9(3) . 3_676
Cr1 O2 Mo1 100.82(13) . 3_676
Mo2 O2 Mo1 90.40(12) 3_676 3_676
C3 O3 Cr1 115.0(3) . .
C3 O3 Mo3 121.7(3) . 3_676
Cr1 O3 Mo3 102.28(15) . 3_676
C3 O3 Mo1 121.0(3) . .
Cr1 O3 Mo1 101.63(14) . .
Mo3 O3 Mo1 90.86(12) 3_676 .
Mo3 O4 Mo1 119.3(2) . 3_676
Mo2 O5 Mo3 122.12(18) . .
Mo1 O6 Mo2 120.81(18) . .
O1 C1 C4 113.4(4) . .
O1 C1 H1A 108.9 . .
C4 C1 H1A 108.9 . .
O1 C1 H1B 108.9 . .
C4 C1 H1B 108.9 . .
H1A C1 H1B 107.7 . .
O2 C2 C4 113.5(4) . .
O2 C2 H2A 108.9 . .
C4 C2 H2A 108.9 . .
O2 C2 H2B 108.9 . .
C4 C2 H2B 108.9 . .
H2A C2 H2B 107.7 . .
O3 C3 C4 114.3(4) . .
O3 C3 H3A 108.7 . .
C4 C3 H3A 108.7 . .
O3 C3 H3B 108.7 . .
C4 C3 H3B 108.7 . .
H3A C3 H3B 107.6 . .
C2 C4 C3 112.1(5) . .
C2 C4 C1 112.7(4) . .
C3 C4 C1 111.9(4) . .
C2 C4 C5 106.7(4) . .
C3 C4 C5 106.9(4) . .
C1 C4 C5 106.0(5) . .
C4 C5 H5A 109.5 . .
C4 C5 H5B 109.5 . .
H5A C5 H5B 109.5 . .
C4 C5 H5C 109.5 . .
H5A C5 H5C 109.5 . .
H5B C5 H5C 109.5 . .
O24 Mo4 O23 105.73(19) . .
O24 Mo4 O18 101.47(17) . 3_575
O23 Mo4 O18 98.65(17) . 3_575
O24 Mo4 O16 98.07(17) . .
O23 Mo4 O16 102.20(17) . .
O18 Mo4 O16 146.24(14) 3_575 .
O24 Mo4 O14 92.58(16) . 3_575
O23 Mo4 O14 160.80(14) . 3_575
O18 Mo4 O14 71.51(14) 3_575 3_575
O16 Mo4 O14 80.41(14) . 3_575
O24 Mo4 O15 160.46(16) . .
O23 Mo4 O15 92.63(15) . .
O18 Mo4 O15 81.90(13) 3_575 .
O16 Mo4 O15 70.96(12) . .
O14 Mo4 O15 70.03(12) 3_575 .
O22 Mo5 O21 105.35(19) . .
O22 Mo5 O16 100.71(16) . .
O21 Mo5 O16 99.60(17) . .
O22 Mo5 O17 98.46(16) . .
O21 Mo5 O17 102.08(17) . .
O16 Mo5 O17 145.97(16) . .
O22 Mo5 O13 162.67(15) . 3_575
O21 Mo5 O13 91.17(16) . 3_575
O16 Mo5 O13 81.25(14) . 3_575
O17 Mo5 O13 72.43(14) . 3_575
O22 Mo5 O15 94.38(16) . .
O21 Mo5 O15 159.58(16) . .
O16 Mo5 O15 71.05(13) . .
O17 Mo5 O15 79.70(14) . .
O13 Mo5 O15 69.79(12) 3_575 .
O19 Mo6 O20 105.5(2) . .
O19 Mo6 O18 101.44(17) . .
O20 Mo6 O18 98.54(18) . .
O19 Mo6 O17 99.02(17) . .
O20 Mo6 O17 102.00(17) . .
O18 Mo6 O17 145.81(16) . .
O19 Mo6 O14 92.59(16) . .
O20 Mo6 O14 160.78(16) . .
O18 Mo6 O14 71.01(14) . .
O17 Mo6 O14 81.01(14) . .
O19 Mo6 O13 160.83(17) . 3_575
O20 Mo6 O13 92.96(15) . 3_575
O18 Mo6 O13 80.37(13) . 3_575
O17 Mo6 O13 71.60(13) . 3_575
O14 Mo6 O13 69.76(11) . 3_575
O15 Cr2 O15 180.0 3_575 .
O15 Cr2 O13 93.39(14) 3_575 3_575
O15 Cr2 O13 86.61(14) . 3_575
O15 Cr2 O13 86.61(14) 3_575 .
O15 Cr2 O13 93.39(14) . .
O13 Cr2 O13 180.0 3_575 .
O15 Cr2 O14 93.10(14) 3_575 3_575
O15 Cr2 O14 86.90(14) . 3_575
O13 Cr2 O14 92.78(14) 3_575 3_575
O13 Cr2 O14 87.22(14) . 3_575
O15 Cr2 O14 86.90(14) 3_575 .
O15 Cr2 O14 93.10(14) . .
O13 Cr2 O14 87.22(14) 3_575 .
O13 Cr2 O14 92.78(14) . .
O14 Cr2 O14 180.0 3_575 .
C6 O13 Cr2 116.7(3) . .
C6 O13 Mo5 121.0(3) . 3_575
Cr2 O13 Mo5 102.34(15) . 3_575
C6 O13 Mo6 120.4(3) . 3_575
Cr2 O13 Mo6 101.48(13) . 3_575
Mo5 O13 Mo6 90.24(12) 3_575 3_575
C7 O14 Cr2 116.2(3) . .
C7 O14 Mo4 121.4(3) . 3_575
Cr2 O14 Mo4 101.68(14) . 3_575
C7 O14 Mo6 120.3(3) . .
Cr2 O14 Mo6 101.53(14) . .
Mo4 O14 Mo6 91.08(12) 3_575 .
C8 O15 Cr2 115.9(3) . .
C8 O15 Mo4 121.1(3) . .
Cr2 O15 Mo4 101.37(14) . .
C8 O15 Mo5 121.4(3) . .
Cr2 O15 Mo5 101.26(14) . .
Mo4 O15 Mo5 91.11(11) . .
Mo5 O16 Mo4 121.62(17) . .
Mo6 O17 Mo5 119.27(18) . .
Mo6 O18 Mo4 120.98(19) . 3_575
O13 C6 C9 112.7(4) . .
O13 C6 H6A 109.1 . .
C9 C6 H6A 109.1 . .
O13 C6 H6B 109.1 . .
C9 C6 H6B 109.1 . .
H6A C6 H6B 107.8 . .
O14 C7 C9 113.4(4) . .
O14 C7 H7A 108.9 . .
C9 C7 H7A 108.9 . .
O14 C7 H7B 108.9 . .
C9 C7 H7B 108.9 . .
H7A C7 H7B 107.7 . .
O15 C8 C9 113.6(4) . .
O15 C8 H8A 108.8 . .
C9 C8 H8A 108.8 . .
O15 C8 H8B 108.8 . .
C9 C8 H8B 108.8 . .
H8A C8 H8B 107.7 . .
C7 C9 C8 112.1(5) . .
C7 C9 C10 106.9(4) . .
C8 C9 C10 107.1(4) . .
C7 C9 C6 113.8(5) . .
C8 C9 C6 111.1(4) . .
C10 C9 C6 105.3(4) . .
C9 C10 H10A 109.5 . .
C9 C10 H10B 109.5 . .
H10A C10 H10B 109.5 . .
C9 C10 H10C 109.5 . .
H10A C10 H10C 109.5 . .
H10B C10 H10C 109.5 . .
C59 N4 C61 120.8(7) . .
C59 N4 C60 122.6(7) . .
C61 N4 C60 116.6(6) . .
O25 C59 N4 125.3(8) . .
O25 C59 H59 117.4 . .
N4 C59 H59 117.4 . .
N4 C60 H60A 109.5 . .
N4 C60 H60B 109.5 . .
H60A C60 H60B 109.5 . .
N4 C60 H60C 109.5 . .
H60A C60 H60C 109.5 . .
H60B C60 H60C 109.5 . .
N4 C61 H61A 109.5 . .
N4 C61 H61B 109.5 . .
H61A C61 H61B 109.5 . .
N4 C61 H61C 109.5 . .
H61A C61 H61C 109.5 . .
H61B C61 H61C 109.5 . .
C62 N5 C63 120.5(7) . .
C62 N5 C64 121.1(7) . .
C63 N5 C64 118.3(7) . .
O26 C62 N5 124.8(7) . .
O26 C62 H62 117.6 . .
N5 C62 H62 117.6 . .
N5 C63 H63A 109.5 . .
N5 C63 H63B 109.5 . .
H63A C63 H63B 109.5 . .
N5 C63 H63C 109.5 . .
H63A C63 H63C 109.5 . .
H63B C63 H63C 109.5 . .
N5 C64 H64A 109.5 . .
N5 C64 H64B 109.5 . .
H64A C64 H64B 109.5 . .
N5 C64 H64C 109.5 . .
H64A C64 H64C 109.5 . .
H64B C64 H64C 109.5 . .
C11 N1 C23 110.6(4) . .
C11 N1 C15 106.5(4) . .
C23 N1 C15 112.0(4) . .
C11 N1 C19 110.8(4) . .
C23 N1 C19 106.2(4) . .
C15 N1 C19 110.8(5) . .
N1 C11 C12 115.8(4) . .
N1 C11 H11A 108.3 . .
C12 C11 H11A 108.3 . .
N1 C11 H11B 108.3 . .
C12 C11 H11B 108.3 . .
H11A C11 H11B 107.4 . .
C13 C12 C11 111.5(5) . .
C13 C12 H12A 109.3 . .
C11 C12 H12A 109.3 . .
C13 C12 H12B 109.3 . .
C11 C12 H12B 109.3 . .
H12A C12 H12B 108.0 . .
C14 C13 C12 113.2(6) . .
C14 C13 H13A 108.9 . .
C12 C13 H13A 108.9 . .
C14 C13 H13B 108.9 . .
C12 C13 H13B 108.9 . .
H13A C13 H13B 107.7 . .
C13 C14 H14A 109.5 . .
C13 C14 H14B 109.5 . .
H14A C14 H14B 109.5 . .
C13 C14 H14C 109.5 . .
H14A C14 H14C 109.5 . .
H14B C14 H14C 109.5 . .
C16 C15 N1 115.8(5) . .
C16 C15 H15A 108.3 . .
N1 C15 H15A 108.3 . .
C16 C15 H15B 108.3 . .
N1 C15 H15B 108.3 . .
H15A C15 H15B 107.4 . .
C15 C16 C17 111.7(5) . .
C15 C16 H16A 109.3 . .
C17 C16 H16A 109.3 . .
C15 C16 H16B 109.3 . .
C17 C16 H16B 109.3 . .
H16A C16 H16B 107.9 . .
C16 C17 C18 114.0(5) . .
C16 C17 H17A 108.8 . .
C18 C17 H17A 108.8 . .
C16 C17 H17B 108.8 . .
C18 C17 H17B 108.8 . .
H17A C17 H17B 107.6 . .
C17 C18 H18A 109.5 . .
C17 C18 H18B 109.5 . .
H18A C18 H18B 109.5 . .
C17 C18 H18C 109.5 . .
H18A C18 H18C 109.5 . .
H18B C18 H18C 109.5 . .
C20 C19 N1 115.1(5) . .
C20 C19 H19A 108.5 . .
N1 C19 H19A 108.5 . .
C20 C19 H19B 108.5 . .
N1 C19 H19B 108.5 . .
H19A C19 H19B 107.5 . .
C19 C20 C21 111.2(5) . .
C19 C20 H20A 109.4 . .
C21 C20 H20A 109.4 . .
C19 C20 H20B 109.4 . .
C21 C20 H20B 109.4 . .
H20A C20 H20B 108.0 . .
C22 C21 C20 114.5(5) . .
C22 C21 H21A 108.6 . .
C20 C21 H21A 108.6 . .
C22 C21 H21B 108.6 . .
C20 C21 H21B 108.6 . .
H21A C21 H21B 107.6 . .
C21 C22 H22A 109.5 . .
C21 C22 H22B 109.5 . .
H22A C22 H22B 109.5 . .
C21 C22 H22C 109.5 . .
H22A C22 H22C 109.5 . .
H22B C22 H22C 109.5 . .
N1 C23 C24 115.7(5) . .
N1 C23 H23A 108.4 . .
C24 C23 H23A 108.4 . .
N1 C23 H23B 108.4 . .
C24 C23 H23B 108.4 . .
H23A C23 H23B 107.4 . .
C25 C24 C23 110.9(5) . .
C25 C24 H24A 109.5 . .
C23 C24 H24A 109.5 . .
C25 C24 H24B 109.5 . .
C23 C24 H24B 109.5 . .
H24A C24 H24B 108.0 . .
C24 C25 C26 111.9(7) . .
C24 C25 H25A 109.2 . .
C26 C25 H25A 109.2 . .
C24 C25 H25B 109.2 . .
C26 C25 H25B 109.2 . .
H25A C25 H25B 107.9 . .
C25 C26 H26A 109.5 . .
C25 C26 H26B 109.5 . .
H26A C26 H26B 109.5 . .
C25 C26 H26C 109.5 . .
H26A C26 H26C 109.5 . .
H26B C26 H26C 109.5 . .
C35 N2 C31 110.7(4) . .
C35 N2 C39 110.9(4) . .
C31 N2 C39 106.4(4) . .
C35 N2 C27 106.9(4) . .
C31 N2 C27 111.7(4) . .
C39 N2 C27 110.3(4) . .
C28 C27 N2 117.0(4) . .
C28 C27 H27A 108.1 . .
N2 C27 H27A 108.1 . .
C28 C27 H27B 108.1 . .
N2 C27 H27B 108.1 . .
H27A C27 H27B 107.3 . .
C27 C28 C29 109.7(5) . .
C27 C28 H28A 109.7 . .
C29 C28 H28A 109.7 . .
C27 C28 H28B 109.7 . .
C29 C28 H28B 109.7 . .
H28A C28 H28B 108.2 . .
C28 C29 C30 113.0(6) . .
C28 C29 H29A 109.0 . .
C30 C29 H29A 109.0 . .
C28 C29 H29B 109.0 . .
C30 C29 H29B 109.0 . .
H29A C29 H29B 107.8 . .
C29 C30 H30A 109.5 . .
C29 C30 H30B 109.5 . .
H30A C30 H30B 109.5 . .
C29 C30 H30C 109.5 . .
H30A C30 H30C 109.5 . .
H30B C30 H30C 109.5 . .
C32 C31 N2 115.3(5) . .
C32 C31 H31A 108.4 . .
N2 C31 H31A 108.4 . .
C32 C31 H31B 108.4 . .
N2 C31 H31B 108.4 . .
H31A C31 H31B 107.5 . .
C33 C32 C31 110.7(5) . .
C33 C32 H32A 109.5 . .
C31 C32 H32A 109.5 . .
C33 C32 H32B 109.5 . .
C31 C32 H32B 109.5 . .
H32A C32 H32B 108.1 . .
C34 C33 C32 114.0(6) . .
C34 C33 H33A 108.8 . .
C32 C33 H33A 108.8 . .
C34 C33 H33B 108.8 . .
C32 C33 H33B 108.8 . .
H33A C33 H33B 107.6 . .
C33 C34 H34A 109.5 . .
C33 C34 H34B 109.5 . .
H34A C34 H34B 109.5 . .
C33 C34 H34C 109.5 . .
H34A C34 H34C 109.5 . .
H34B C34 H34C 109.5 . .
N2 C35 C36 115.5(4) . .
N2 C35 H35A 108.4 . .
C36 C35 H35A 108.4 . .
N2 C35 H35B 108.4 . .
C36 C35 H35B 108.4 . .
H35A C35 H35B 107.5 . .
C37 C36 C35 110.8(4) . .
C37 C36 H36A 109.5 . .
C35 C36 H36A 109.5 . .
C37 C36 H36B 109.5 . .
C35 C36 H36B 109.5 . .
H36A C36 H36B 108.1 . .
C38 C37 C36 113.8(5) . .
C38 C37 H37A 108.8 . .
C36 C37 H37A 108.8 . .
C38 C37 H37B 108.8 . .
C36 C37 H37B 108.8 . .
H37A C37 H37B 107.7 . .
C37 C38 H38A 109.5 . .
C37 C38 H38B 109.5 . .
H38A C38 H38B 109.5 . .
C37 C38 H38C 109.5 . .
H38A C38 H38C 109.5 . .
H38B C38 H38C 109.5 . .
N2 C39 C40 115.8(4) . .
N2 C39 H39A 108.3 . .
C40 C39 H39A 108.3 . .
N2 C39 H39B 108.3 . .
C40 C39 H39B 108.3 . .
H39A C39 H39B 107.4 . .
C41 C40 C39 110.1(5) . .
C41 C40 H40A 109.6 . .
C39 C40 H40A 109.6 . .
C41 C40 H40B 109.6 . .
C39 C40 H40B 109.6 . .
H40A C40 H40B 108.1 . .
C42 C41 C40 112.1(6) . .
C42 C41 H41A 109.2 . .
C40 C41 H41A 109.2 . .
C42 C41 H41B 109.2 . .
C40 C41 H41B 109.2 . .
H41A C41 H41B 107.9 . .
C41 C42 H42A 109.5 . .
C41 C42 H42B 109.5 . .
H42A C42 H42B 109.5 . .
C41 C42 H42C 109.5 . .
H42A C42 H42C 109.5 . .
H42B C42 H42C 109.5 . .
C43 N3 C47 107.1(4) . .
C43 N3 C51 111.1(4) . .
C47 N3 C51 110.7(4) . .
C43 N3 C55 111.0(4) . .
C47 N3 C55 110.3(4) . .
C51 N3 C55 106.6(4) . .
N3 C43 C44 115.2(4) . .
N3 C43 H43A 108.5 . .
C44 C43 H43A 108.5 . .
N3 C43 H43B 108.5 . .
C44 C43 H43B 108.5 . .
H43A C43 H43B 107.5 . .
C45 C44 C43 110.7(5) . .
C45 C44 H44A 109.5 . .
C43 C44 H44A 109.5 . .
C45 C44 H44B 109.5 . .
C43 C44 H44B 109.5 . .
H44A C44 H44B 108.1 . .
C44 C45 C46 112.0(5) . .
C44 C45 H45A 109.2 . .
C46 C45 H45A 109.2 . .
C44 C45 H45B 109.2 . .
C46 C45 H45B 109.2 . .
H45A C45 H45B 107.9 . .
C45 C46 H46A 109.5 . .
C45 C46 H46B 109.5 . .
H46A C46 H46B 109.5 . .
C45 C46 H46C 109.5 . .
H46A C46 H46C 109.5 . .
H46B C46 H46C 109.5 . .
C48 C47 N3 117.1(4) . .
C48 C47 H47A 108.0 . .
N3 C47 H47A 108.0 . .
C48 C47 H47B 108.0 . .
N3 C47 H47B 108.0 . .
H47A C47 H47B 107.3 . .
C47 C48 C49 109.5(5) . .
C47 C48 H48A 109.8 . .
C49 C48 H48A 109.8 . .
C47 C48 H48B 109.8 . .
C49 C48 H48B 109.8 . .
H48A C48 H48B 108.2 . .
C48 C49 C50 112.6(5) . .
C48 C49 H49A 109.1 . .
C50 C49 H49A 109.1 . .
C48 C49 H49B 109.1 . .
C50 C49 H49B 109.1 . .
H49A C49 H49B 107.8 . .
C49 C50 H50A 109.5 . .
C49 C50 H50B 109.5 . .
H50A C50 H50B 109.5 . .
C49 C50 H50C 109.5 . .
H50A C50 H50C 109.5 . .
H50B C50 H50C 109.5 . .
N3 C51 C52 114.0(5) . .
N3 C51 H51A 108.7 . .
C52 C51 H51A 108.7 . .
N3 C51 H51B 108.7 . .
C52 C51 H51B 108.7 . .
H51A C51 H51B 107.6 . .
C53 C52 C51 112.4(5) . .
C53 C52 H52A 109.1 . .
C51 C52 H52A 109.1 . .
C53 C52 H52B 109.1 . .
C51 C52 H52B 109.1 . .
H52A C52 H52B 107.9 . .
C54 C53 C52 113.6(6) . .
C54 C53 H53A 108.8 . .
C52 C53 H53A 108.8 . .
C54 C53 H53B 108.8 . .
C52 C53 H53B 108.8 . .
H53A C53 H53B 107.7 . .
C53 C54 H54A 109.5 . .
C53 C54 H54B 109.5 . .
H54A C54 H54B 109.5 . .
C53 C54 H54C 109.5 . .
H54A C54 H54C 109.5 . .
H54B C54 H54C 109.5 . .
C56 C55 N3 115.7(4) . .
C56 C55 H55A 108.4 . .
N3 C55 H55A 108.4 . .
C56 C55 H55B 108.4 . .
N3 C55 H55B 108.4 . .
H55A C55 H55B 107.4 . .
C55 C56 C57 109.0(5) . .
C55 C56 H56A 109.9 . .
C57 C56 H56A 109.9 . .
C55 C56 H56B 109.9 . .
C57 C56 H56B 109.9 . .
H56A C56 H56B 108.3 . .
C58 C57 C56 111.3(7) . .
C58 C57 H57A 109.4 . .
C56 C57 H57A 109.4 . .
C58 C57 H57B 109.4 . .
C56 C57 H57B 109.4 . .
H57A C57 H57B 108.0 . .
C57 C58 H58A 109.5 . .
C57 C58 H58B 109.5 . .
H58A C58 H58B 109.5 . .
C57 C58 H58C 109.5 . .
H58A C58 H58C 109.5 . .
H58B C58 H58C 109.5 . .

loop_
_geom_bond_atom_site_label_1
_geom_bond_atom_site_label_2
_geom_bond_distance
_geom_bond_site_symmetry_2
Mo1 O8 1.693(4) .
Mo1 O7 1.705(3) .
Mo1 O6 1.924(4) .
Mo1 O4 1.936(4) 3_676
Mo1 O3 2.346(4) .
Mo1 O2 2.369(3) 3_676
Mo2 O9 1.703(4) .
Mo2 O10 1.729(4) .
Mo2 O5 1.916(3) .
Mo2 O6 1.924(3) .
Mo2 O2 2.347(3) 3_676
Mo2 O1 2.360(3) .
Mo3 O11 1.700(4) .
Mo3 O12 1.705(4) .
Mo3 O5 1.923(4) .
Mo3 O4 1.932(4) .
Mo3 O3 2.339(4) 3_676
Mo3 O1 2.353(3) .
Cr1 O3 1.958(3) .
Cr1 O3 1.958(3) 3_676
Cr1 O2 1.959(3) .
Cr1 O2 1.959(3) 3_676
Cr1 O1 1.974(3) .
Cr1 O1 1.974(3) 3_676
O1 C1 1.443(6) .
O2 C2 1.451(6) .
O2 Mo2 2.347(3) 3_676
O2 Mo1 2.369(3) 3_676
O3 C3 1.471(6) .
O3 Mo3 2.339(4) 3_676
O4 Mo1 1.936(4) 3_676
C1 C4 1.541(7) .
C1 H1A 0.9900 .
C1 H1B 0.9900 .
C2 C4 1.506(7) .
C2 H2A 0.9900 .
C2 H2B 0.9900 .
C3 C4 1.524(7) .
C3 H3A 0.9900 .
C3 H3B 0.9900 .
C4 C5 1.567(7) .
C5 H5A 0.9800 .
C5 H5B 0.9800 .
C5 H5C 0.9800 .
Mo4 O24 1.706(4) .
Mo4 O23 1.710(4) .
Mo4 O18 1.935(4) 3_575
Mo4 O16 1.943(4) .
Mo4 O14 2.339(4) 3_575
Mo4 O15 2.357(3) .
Mo5 O22 1.700(4) .
Mo5 O21 1.702(4) .
Mo5 O16 1.921(3) .
Mo5 O17 1.932(3) .
Mo5 O13 2.329(4) 3_575
Mo5 O15 2.368(3) .
Mo6 O19 1.699(4) .
Mo6 O20 1.708(4) .
Mo6 O18 1.925(4) .
Mo6 O17 1.926(4) .
Mo6 O14 2.367(4) .
Mo6 O13 2.369(3) 3_575
Cr2 O15 1.954(4) 3_575
Cr2 O15 1.954(4) .
Cr2 O13 1.963(4) 3_575
Cr2 O13 1.963(4) .
Cr2 O14 1.964(3) 3_575
Cr2 O14 1.964(3) .
O13 C6 1.446(6) .
O13 Mo5 2.329(4) 3_575
O13 Mo6 2.369(3) 3_575
O14 C7 1.449(6) .
O14 Mo4 2.339(4) 3_575
O15 C8 1.452(6) .
O18 Mo4 1.935(4) 3_575
C6 C9 1.549(8) .
C6 H6A 0.9900 .
C6 H6B 0.9900 .
C7 C9 1.515(7) .
C7 H7A 0.9900 .
C7 H7B 0.9900 .
C8 C9 1.542(7) .
C8 H8A 0.9900 .
C8 H8B 0.9900 .
C9 C10 1.544(7) .
C10 H10A 0.9800 .
C10 H10B 0.9800 .
C10 H10C 0.9800 .
O25 C59 1.212(10) .
N4 C59 1.327(8) .
N4 C61 1.450(9) .
N4 C60 1.462(8) .
C59 H59 0.9500 .
C60 H60A 0.9800 .
C60 H60B 0.9800 .
C60 H60C 0.9800 .
C61 H61A 0.9800 .
C61 H61B 0.9800 .
C61 H61C 0.9800 .
O26 C62 1.220(8) .
N5 C62 1.319(9) .
N5 C63 1.439(9) .
N5 C64 1.454(9) .
C62 H62 0.9500 .
C63 H63A 0.9800 .
C63 H63B 0.9800 .
C63 H63C 0.9800 .
C64 H64A 0.9800 .
C64 H64B 0.9800 .
C64 H64C 0.9800 .
N1 C11 1.512(6) .
N1 C23 1.516(7) .
N1 C15 1.524(7) .
N1 C19 1.533(7) .
C11 C12 1.512(8) .
C11 H11A 0.9900 .
C11 H11B 0.9900 .
C12 C13 1.509(8) .
C12 H12A 0.9900 .
C12 H12B 0.9900 .
C13 C14 1.504(8) .
C13 H13A 0.9900 .
C13 H13B 0.9900 .
C14 H14A 0.9800 .
C14 H14B 0.9800 .
C14 H14C 0.9800 .
C15 C16 1.508(7) .
C15 H15A 0.9900 .
C15 H15B 0.9900 .
C16 C17 1.516(9) .
C16 H16A 0.9900 .
C16 H16B 0.9900 .
C17 C18 1.527(9) .
C17 H17A 0.9900 .
C17 H17B 0.9900 .
C18 H18A 0.9800 .
C18 H18B 0.9800 .
C18 H18C 0.9800 .
C19 C20 1.505(8) .
C19 H19A 0.9900 .
C19 H19B 0.9900 .
C20 C21 1.529(8) .
C20 H20A 0.9900 .
C20 H20B 0.9900 .
C21 C22 1.504(8) .
C21 H21A 0.9900 .
C21 H21B 0.9900 .
C22 H22A 0.9800 .
C22 H22B 0.9800 .
C22 H22C 0.9800 .
C23 C24 1.528(8) .
C23 H23A 0.9900 .
C23 H23B 0.9900 .
C24 C25 1.499(9) .
C24 H24A 0.9900 .
C24 H24B 0.9900 .
C25 C26 1.522(10) .
C25 H25A 0.9900 .
C25 H25B 0.9900 .
C26 H26A 0.9800 .
C26 H26B 0.9800 .
C26 H26C 0.9800 .
N2 C35 1.499(7) .
N2 C31 1.525(7) .
N2 C39 1.525(7) .
N2 C27 1.528(7) .
C27 C28 1.510(8) .
C27 H27A 0.9900 .
C27 H27B 0.9900 .
C28 C29 1.518(8) .
C28 H28A 0.9900 .
C28 H28B 0.9900 .
C29 C30 1.526(8) .
C29 H29A 0.9900 .
C29 H29B 0.9900 .
C30 H30A 0.9800 .
C30 H30B 0.9800 .
C30 H30C 0.9800 .
C31 C32 1.521(8) .
C31 H31A 0.9900 .
C31 H31B 0.9900 .
C32 C33 1.515(8) .
C32 H32A 0.9900 .
C32 H32B 0.9900 .
C33 C34 1.500(9) .
C33 H33A 0.9900 .
C33 H33B 0.9900 .
C34 H34A 0.9800 .
C34 H34B 0.9800 .
C34 H34C 0.9800 .
C35 C36 1.542(8) .
C35 H35A 0.9900 .
C35 H35B 0.9900 .
C36 C37 1.519(8) .
C36 H36A 0.9900 .
C36 H36B 0.9900 .
C37 C38 1.518(8) .
C37 H37A 0.9900 .
C37 H37B 0.9900 .
C38 H38A 0.9800 .
C38 H38B 0.9800 .
C38 H38C 0.9800 .
C39 C40 1.551(8) .
C39 H39A 0.9900 .
C39 H39B 0.9900 .
C40 C41 1.521(8) .
C40 H40A 0.9900 .
C40 H40B 0.9900 .
C41 C42 1.500(9) .
C41 H41A 0.9900 .
C41 H41B 0.9900 .
C42 H42A 0.9800 .
C42 H42B 0.9800 .
C42 H42C 0.9800 .
N3 C43 1.513(7) .
N3 C47 1.514(7) .
N3 C51 1.516(7) .
N3 C55 1.521(6) .
C43 C44 1.517(8) .
C43 H43A 0.9900 .
C43 H43B 0.9900 .
C44 C45 1.515(7) .
C44 H44A 0.9900 .
C44 H44B 0.9900 .
C45 C46 1.530(8) .
C45 H45A 0.9900 .
C45 H45B 0.9900 .
C46 H46A 0.9800 .
C46 H46B 0.9800 .
C46 H46C 0.9800 .
C47 C48 1.509(7) .
C47 H47A 0.9900 .
C47 H47B 0.9900 .
C48 C49 1.516(8) .
C48 H48A 0.9900 .
C48 H48B 0.9900 .
C49 C50 1.544(8) .
C49 H49A 0.9900 .
C49 H49B 0.9900 .
C50 H50A 0.9800 .
C50 H50B 0.9800 .
C50 H50C 0.9800 .
C51 C52 1.545(7) .
C51 H51A 0.9900 .
C51 H51B 0.9900 .
C52 C53 1.524(9) .
C52 H52A 0.9900 .
C52 H52B 0.9900 .
C53 C54 1.463(10) .
C53 H53A 0.9900 .
C53 H53B 0.9900 .
C54 H54A 0.9800 .
C54 H54B 0.9800 .
C54 H54C 0.9800 .
C55 C56 1.516(8) .
C55 H55A 0.9900 .
C55 H55B 0.9900 .
C56 C57 1.545(8) .
C56 H56A 0.9900 .
C56 H56B 0.9900 .
C57 C58 1.474(10) .
C57 H57A 0.9900 .
C57 H57B 0.9900 .
C58 H58A 0.9800 .
C58 H58B 0.9800 .
C58 H58C 0.9800 .
